data_2214082
loop_
_publ_author_name
'Jones, Peter G.'
'Hrib, Cristian G.'
'Beer, Stephan'
'Tamm, Matthias'

_publ_section_title
;A tetragonal polymorph of
 tetra-\m~3~-chlorido-tetrakis[(\h^5^-pentamethylcyclopentadienyl)ruthenium(II)]
;
_journal_coeditor_code BT2380
_journal_issue 7
_journal_name_full 'Acta Crystallographica Section E'
_journal_page_first m1785
_journal_page_last m1785
_journal_paper_doi 10.1107/S160053680702627X
_journal_volume 63
_journal_year 2007
_chemical_formula_iupac '[Ru4 (C10 H15)4 Cl4]'
_chemical_formula_moiety 'C40 H60 Cl4 Ru4'
_chemical_formula_sum 'C40 H60 Cl4 Ru4'
_chemical_formula_weight 1086.96
_chemical_name_systematic tetra-\m~3~-chlorido-[tetrakis(\h^5^-pentamethylcyclopentadienyl)ruthenium(II)]
_space_group_IT_number 82
_symmetry_cell_setting tetragonal
_symmetry_space_group_name_Hall 'I -4'
_symmetry_space_group_name_H-M 'I -4'
_atom_sites_solution_hydrogens geom
_atom_sites_solution_primary direct
_atom_sites_solution_secondary difmap
_audit_creation_method SHELXL-97
_cell_angle_alpha 90.00
_cell_angle_beta 90.00
_cell_angle_gamma 90.00
_cell_formula_units_Z 2
_cell_length_a 12.0733(8)
_cell_length_b 12.0733(8)
_cell_length_c 14.9611(15)
_cell_measurement_reflns_used 5126
_cell_measurement_temperature 133(2)
_cell_measurement_theta_max 30
_cell_measurement_theta_min 2
_cell_volume 2180.8(3)
_computing_cell_refinement 'SAINT (Bruker, 1998)'
_computing_data_collection 'SMART (Bruker, 1998)'
_computing_data_reduction SAINT
_computing_molecular_graphics 'XP (Siemens, 1994)'
_computing_publication_material SHELXL97
_computing_structure_refinement 'SHELXL97 (Sheldrick, 1997)'
_computing_structure_solution 'SHELXS97 (Sheldrick, 1997)'
_diffrn_ambient_temperature 133(2)
_diffrn_detector_area_resol_mean 8.192
_diffrn_measured_fraction_theta_full 1.000
_diffrn_measured_fraction_theta_max 0.994
_diffrn_measurement_device_type 'Bruker SMART 1000 CCD'
_diffrn_measurement_method '\w and \f'
_diffrn_radiation_monochromator graphite
_diffrn_radiation_source 'fine-focus sealed tube'
_diffrn_radiation_type MoK\a
_diffrn_radiation_wavelength 0.71073
_diffrn_reflns_av_R_equivalents 0.0336
_diffrn_reflns_av_sigmaI/netI 0.0327
_diffrn_reflns_limit_h_max 17
_diffrn_reflns_limit_h_min -16
_diffrn_reflns_limit_k_max 17
_diffrn_reflns_limit_k_min -16
_diffrn_reflns_limit_l_max 21
_diffrn_reflns_limit_l_min -21
_diffrn_reflns_number 13332
_diffrn_reflns_theta_full 30.00
_diffrn_reflns_theta_max 30.52
_diffrn_reflns_theta_min 2.17
_exptl_absorpt_coefficient_mu 1.630
_exptl_absorpt_correction_T_max 0.7364
_exptl_absorpt_correction_T_min 0.5297
_exptl_absorpt_correction_type multi-scan
_exptl_absorpt_process_details '(SADABS; Bruker, 1998)'
_exptl_crystal_colour 'dark red'
_exptl_crystal_density_diffrn 1.655
_exptl_crystal_density_method 'not measured'
_exptl_crystal_description tablet
_exptl_crystal_F_000 1088
_exptl_crystal_size_max 0.30
_exptl_crystal_size_mid 0.22
_exptl_crystal_size_min 0.20
_refine_diff_density_max 0.844
_refine_diff_density_min -0.328
_refine_ls_abs_structure_details 'Flack (1983), 1573 Friedel pairs'
_refine_ls_abs_structure_Flack 0.43(3)
_refine_ls_extinction_method none
_refine_ls_goodness_of_fit_ref 1.068
_refine_ls_hydrogen_treatment constr
_refine_ls_matrix_type full
_refine_ls_number_parameters 115
_refine_ls_number_reflns 3314
_refine_ls_number_restraints 0
_refine_ls_restrained_S_all 1.068
_refine_ls_R_factor_all 0.0289
_refine_ls_R_factor_gt 0.0236
_refine_ls_shift/su_max 0.003
_refine_ls_shift/su_mean 0.000
_refine_ls_structure_factor_coef Fsqd
_refine_ls_weighting_details 'calc w=1/[\s^2^(Fo^2^)+(0.0202P)^2^+1.4509P] where P=(Fo^2^+2Fc^2^)/3'
_refine_ls_weighting_scheme calc
_refine_ls_wR_factor_gt 0.0477
_refine_ls_wR_factor_ref 0.0494
_reflns_number_gt 3068
_reflns_number_total 3314
_reflns_threshold_expression I>2sigma(I)
_cod_data_source_file bt2380.cif
_cod_data_source_block I
_cod_database_code 2214082
_cod_database_fobs_code 2214082

loop_
_symmetry_equiv_pos_as_xyz
'x, y, z'
'-x, -y, z'
'y, -x, -z'
'-y, x, -z'
'x+1/2, y+1/2, z+1/2'
'-x+1/2, -y+1/2, z+1/2'
'y+1/2, -x+1/2, -z+1/2'
'-y+1/2, x+1/2, -z+1/2'

loop_
_atom_site_type_symbol
_atom_site_label
_atom_site_fract_x
_atom_site_fract_y
_atom_site_fract_z
_atom_site_U_iso_or_equiv
_atom_site_adp_type
_atom_site_calc_flag
_atom_site_refinement_flags
_atom_site_occupancy
Ru Ru 0.418223(15) 0.864161(15) 0.661262(12) 0.01407(5) Uani d . 1
C C1 0.4531(2) 0.7131(2) 0.59544(18) 0.0208(5) Uani d . 1
C C2 0.4159(2) 0.7947(2) 0.53127(18) 0.0231(5) Uani d . 1
C C3 0.3056(2) 0.8280(2) 0.55638(18) 0.0223(5) Uani d . 1
C C4 0.2743(2) 0.7683(2) 0.63523(18) 0.0220(5) Uani d . 1
C C5 0.3659(2) 0.69705(19) 0.6597(2) 0.0205(5) Uani d . 1
C C6 0.5628(3) 0.6547(3) 0.5945(2) 0.0344(7) Uani d . 1
H H6A 0.5772 0.6228 0.6535 0.041 Uiso calc R 1
H H6B 0.6214 0.7077 0.5795 0.041 Uiso calc R 1
H H6C 0.5613 0.5955 0.5496 0.041 Uiso calc R 1
C C7 0.4806(3) 0.8323(3) 0.4508(2) 0.0405(8) Uani d . 1
H H7A 0.4730 0.7775 0.4029 0.049 Uiso calc R 1
H H7B 0.5589 0.8400 0.4669 0.049 Uiso calc R 1
H H7C 0.4519 0.9039 0.4303 0.049 Uiso calc R 1
C C8 0.2339(3) 0.9097(3) 0.5071(2) 0.0447(9) Uani d . 1
H H8A 0.1893 0.8705 0.4624 0.054 Uiso calc R 1
H H8B 0.2809 0.9645 0.4771 0.054 Uiso calc R 1
H H8C 0.1849 0.9473 0.5495 0.054 Uiso calc R 1
C C9 0.1638(2) 0.7708(3) 0.6811(2) 0.0391(8) Uani d . 1
H H9A 0.1291 0.8433 0.6718 0.047 Uiso calc R 1
H H9B 0.1739 0.7579 0.7452 0.047 Uiso calc R 1
H H9C 0.1161 0.7128 0.6561 0.047 Uiso calc R 1
C C10 0.3684(3) 0.6195(2) 0.7381(2) 0.0333(7) Uani d . 1
H H10A 0.3344 0.5488 0.7212 0.040 Uiso calc R 1
H H10B 0.3270 0.6521 0.7879 0.040 Uiso calc R 1
H H10C 0.4453 0.6069 0.7564 0.040 Uiso calc R 1
Cl Cl 0.38208(4) 1.06982(5) 0.67020(3) 0.01539(10) Uani d . 1

loop_
_atom_site_aniso_label
_atom_site_aniso_U_11
_atom_site_aniso_U_22
_atom_site_aniso_U_33
_atom_site_aniso_U_12
_atom_site_aniso_U_13
_atom_site_aniso_U_23
Ru 0.01418(10) 0.01413(9) 0.01390(7) -0.00059(7) -0.00012(8) -0.00179(8)
C1 0.0205(13) 0.0188(13) 0.0230(13) 0.0005(10) 0.0001(10) -0.0097(10)
C2 0.0288(14) 0.0238(14) 0.0166(11) -0.0085(11) 0.0025(10) -0.0060(10)
C3 0.0248(14) 0.0214(13) 0.0208(12) -0.0013(10) -0.0061(10) -0.0066(10)
C4 0.0173(12) 0.0229(13) 0.0258(13) -0.0043(9) 0.0012(9) -0.0082(10)
C5 0.0264(12) 0.0163(11) 0.0188(11) -0.0017(8) -0.0010(11) -0.0056(11)
C6 0.0236(15) 0.0338(17) 0.0459(19) 0.0055(12) -0.0031(13) -0.0193(14)
C7 0.060(2) 0.0366(18) 0.0250(16) -0.0154(16) 0.0137(15) -0.0080(13)
C8 0.052(2) 0.0400(19) 0.0420(19) 0.0067(16) -0.0282(17) -0.0007(16)
C9 0.0246(15) 0.0455(19) 0.047(2) -0.0093(13) 0.0071(13) -0.0194(15)
C10 0.054(2) 0.0184(14) 0.0277(15) -0.0075(12) -0.0030(14) 0.0014(11)
Cl 0.0146(2) 0.0162(2) 0.0154(2) 0.00040(17) 0.0002(2) 0.0005(2)

loop_
_atom_type_symbol
_atom_type_description
_atom_type_scat_dispersion_real
_atom_type_scat_dispersion_imag
_atom_type_scat_source
C C 0.0033 0.0016 'International Tables Vol C Tables 4.2.6.8 and 6.1.1.4'
H H 0.0000 0.0000 'International Tables Vol C Tables 4.2.6.8 and 6.1.1.4'
Ru Ru -1.2594 0.8363 'International Tables Vol C Tables 4.2.6.8 and 6.1.1.4'
Cl Cl 0.1484 0.1585 'International Tables Vol C Tables 4.2.6.8 and 6.1.1.4'

loop_
_geom_angle_atom_site_label_1
_geom_angle_atom_site_label_2
_geom_angle_atom_site_label_3
_geom_angle_site_symmetry_1
_geom_angle_site_symmetry_3
_geom_angle
_geom_angle_publ_flag
C5 Ru C1 . . 39.77(10) ?
C5 Ru C2 . . 66.93(11) ?
C1 Ru C2 . . 39.99(11) ?
C5 Ru C3 . . 66.64(10) ?
C1 Ru C3 . . 66.76(11) ?
C2 Ru C3 . . 39.73(11) ?
C5 Ru C4 . . 39.95(10) ?
C1 Ru C4 . . 66.90(10) ?
C2 Ru C4 . . 66.75(10) ?
C3 Ru C4 . . 39.45(11) ?
C5 Ru Cl . . 152.55(7) ?
C1 Ru Cl . . 155.12(8) ?
C2 Ru Cl . . 115.82(8) ?
C3 Ru Cl . . 97.53(7) ?
C4 Ru Cl . . 113.84(8) ?
C5 Ru Cl . 8_656 96.30(8) ?
C1 Ru Cl . 8_656 121.70(8) ?
C2 Ru Cl . 8_656 161.43(8) ?
C3 Ru Cl . 8_656 142.17(8) ?
C4 Ru Cl . 8_656 105.99(7) ?
Cl Ru Cl . 8_656 82.715(19) y
C5 Ru Cl . 2_675 125.67(7) ?
C1 Ru Cl . 2_675 96.09(8) ?
C2 Ru Cl . 2_675 100.65(7) ?
C3 Ru Cl . 2_675 135.31(8) ?
C4 Ru Cl . 2_675 162.99(7) ?
Cl Ru Cl . 2_675 81.533(18) y
Cl Ru Cl 8_656 2_675 82.354(19) y
C5 C1 C2 . . 107.9(2) ?
C5 C1 C6 . . 126.1(3) ?
C2 C1 C6 . . 126.0(3) ?
C5 C1 Ru . . 70.10(13) ?
C2 C1 Ru . . 70.12(15) ?
C6 C1 Ru . . 125.85(19) ?
C3 C2 C1 . . 107.6(2) ?
C3 C2 C7 . . 127.2(3) ?
C1 C2 C7 . . 125.1(3) ?
C3 C2 Ru . . 70.27(15) ?
C1 C2 Ru . . 69.89(14) ?
C7 C2 Ru . . 127.5(2) ?
C4 C3 C2 . . 108.6(2) ?
C4 C3 C8 . . 125.5(3) ?
C2 C3 C8 . . 125.9(3) ?
C4 C3 Ru . . 70.37(15) ?
C2 C3 Ru . . 70.00(15) ?
C8 C3 Ru . . 126.5(2) ?
C3 C4 C5 . . 107.7(2) ?
C3 C4 C9 . . 127.0(3) ?
C5 C4 C9 . . 125.1(3) ?
C3 C4 Ru . . 70.17(15) ?
C5 C4 Ru . . 69.66(14) ?
C9 C4 Ru . . 129.3(2) ?
C1 C5 C4 . . 108.1(2) ?
C1 C5 C10 . . 126.2(3) ?
C4 C5 C10 . . 125.7(3) ?
C1 C5 Ru . . 70.13(14) ?
C4 C5 Ru . . 70.39(14) ?
C10 C5 Ru . . 125.47(19) ?
Ru Cl Ru . 7_466 97.092(19) y
Ru Cl Ru . 2_675 98.145(18) y
Ru Cl Ru 7_466 2_675 96.627(19) y
C1 C6 H6A . . 109.5 ?
C1 C6 H6B . . 109.5 ?
H6A C6 H6B . . 109.5 ?
C1 C6 H6C . . 109.5 ?
H6A C6 H6C . . 109.5 ?
H6B C6 H6C . . 109.5 ?
C2 C7 H7A . . 109.5 ?
C2 C7 H7B . . 109.5 ?
H7A C7 H7B . . 109.5 ?
C2 C7 H7C . . 109.5 ?
H7A C7 H7C . . 109.5 ?
H7B C7 H7C . . 109.5 ?
C3 C8 H8A . . 109.5 ?
C3 C8 H8B . . 109.5 ?
H8A C8 H8B . . 109.5 ?
C3 C8 H8C . . 109.5 ?
H8A C8 H8C . . 109.5 ?
H8B C8 H8C . . 109.5 ?
C4 C9 H9A . . 109.5 ?
C4 C9 H9B . . 109.5 ?
H9A C9 H9B . . 109.5 ?
C4 C9 H9C . . 109.5 ?
H9A C9 H9C . . 109.5 ?
H9B C9 H9C . . 109.5 ?
C5 C10 H10A . . 109.5 ?
C5 C10 H10B . . 109.5 ?
H10A C10 H10B . . 109.5 ?
C5 C10 H10C . . 109.5 ?
H10A C10 H10C . . 109.5 ?
H10B C10 H10C . . 109.5 ?

loop_
_geom_bond_atom_site_label_1
_geom_bond_atom_site_label_2
_geom_bond_site_symmetry_2
_geom_bond_distance
_geom_bond_publ_flag
Ru C1 . 2.115(3) y
Ru C2 . 2.118(3) y
Ru C3 . 2.122(3) y
Ru C4 . 2.124(3) y
Ru C5 . 2.114(2) y
Ru Cl . 2.5245(6) y
Ru Cl 8_656 2.5350(6) y
Ru Cl 2_675 2.5427(6) y
C1 C5 . 1.439(4) ?
C1 C2 . 1.447(4) ?
C1 C6 . 1.500(4) ?
C2 C3 . 1.440(4) ?
C2 C7 . 1.504(4) ?
C3 C4 . 1.433(4) ?
C3 C8 . 1.506(4) ?
C4 C5 . 1.448(4) ?
C4 C9 . 1.500(4) ?
C5 C10 . 1.502(4) ?
Cl Ru 7_466 2.5349(6) ?
Cl Ru 2_675 2.5428(6) ?
C6 H6A . 0.9800 ?
C6 H6B . 0.9800 ?
C6 H6C . 0.9800 ?
C7 H7A . 0.9800 ?
C7 H7B . 0.9800 ?
C7 H7C . 0.9800 ?
C8 H8A . 0.9800 ?
C8 H8B . 0.9800 ?
C8 H8C . 0.9800 ?
C9 H9A . 0.9800 ?
C9 H9B . 0.9800 ?
C9 H9C . 0.9800 ?
C10 H10A . 0.9800 ?
C10 H10B . 0.9800 ?
C10 H10C . 0.9800 ?

loop_
_geom_torsion_atom_site_label_1
_geom_torsion_atom_site_label_2
_geom_torsion_atom_site_label_3
_geom_torsion_atom_site_label_4
_geom_torsion_site_symmetry_1
_geom_torsion_site_symmetry_4
_geom_torsion
C2 Ru C1 C5 . . -118.6(2)
C3 Ru C1 C5 . . -80.87(17)
C4 Ru C1 C5 . . -37.79(16)
Cl Ru C1 C5 . . -134.95(17)
Cl Ru C1 C5 8_656 . 57.29(17)
Cl Ru C1 C5 2_675 . 142.05(14)
C5 Ru C1 C2 . . 118.6(2)
C3 Ru C1 C2 . . 37.76(16)
C4 Ru C1 C2 . . 80.84(17)
Cl Ru C1 C2 . . -16.3(3)
Cl Ru C1 C2 8_656 . 175.93(12)
Cl Ru C1 C2 2_675 . -99.32(14)
C5 Ru C1 C6 . . -120.8(3)
C2 Ru C1 C6 . . 120.6(3)
C3 Ru C1 C6 . . 158.4(3)
C4 Ru C1 C6 . . -158.6(3)
Cl Ru C1 C6 . . 104.3(3)
Cl Ru C1 C6 8_656 . -63.5(3)
Cl Ru C1 C6 2_675 . 21.3(3)
C5 C1 C2 C3 . . -0.3(3)
C6 C1 C2 C3 . . 179.1(2)
Ru C1 C2 C3 . . -60.42(18)
C5 C1 C2 C7 . . -177.5(3)
C6 C1 C2 C7 . . 1.9(4)
Ru C1 C2 C7 . . 122.3(3)
C5 C1 C2 Ru . . 60.17(17)
C6 C1 C2 Ru . . -120.5(3)
C5 Ru C2 C3 . . 80.69(16)
C1 Ru C2 C3 . . 118.3(2)
C4 Ru C2 C3 . . 37.07(16)
Cl Ru C2 C3 . . -69.24(15)
Cl Ru C2 C3 8_656 . 107.4(2)
Cl Ru C2 C3 2_675 . -154.91(14)
C5 Ru C2 C1 . . -37.61(15)
C3 Ru C2 C1 . . -118.3(2)
C4 Ru C2 C1 . . -81.24(17)
Cl Ru C2 C1 . . 172.45(13)
Cl Ru C2 C1 8_656 . -10.9(3)
Cl Ru C2 C1 2_675 . 86.78(15)
C5 Ru C2 C7 . . -157.0(3)
C1 Ru C2 C7 . . -119.4(4)
C3 Ru C2 C7 . . 122.3(3)
C4 Ru C2 C7 . . 159.3(3)
Cl Ru C2 C7 . . 53.0(3)
Cl Ru C2 C7 8_656 . -130.4(3)
Cl Ru C2 C7 2_675 . -32.6(3)
C1 C2 C3 C4 . . 0.2(3)
C7 C2 C3 C4 . . 177.3(3)
Ru C2 C3 C4 . . -60.02(18)
C1 C2 C3 C8 . . -178.6(3)
C7 C2 C3 C8 . . -1.4(5)
Ru C2 C3 C8 . . 121.3(3)
C1 C2 C3 Ru . . 60.18(18)
C7 C2 C3 Ru . . -122.6(3)
C5 Ru C3 C4 . . 37.88(15)
C1 Ru C3 C4 . . 81.36(17)
C2 Ru C3 C4 . . 119.4(2)
Cl Ru C3 C4 . . -118.75(14)
Cl Ru C3 C4 8_656 . -30.9(2)
Cl Ru C3 C4 2_675 . 155.70(12)
C5 Ru C3 C2 . . -81.48(16)
C1 Ru C3 C2 . . -38.00(16)
C4 Ru C3 C2 . . -119.4(2)
Cl Ru C3 C2 . . 121.89(14)
Cl Ru C3 C2 8_656 . -150.30(13)
Cl Ru C3 C2 2_675 . 36.34(19)
C5 Ru C3 C8 . . 158.1(3)
C1 Ru C3 C8 . . -158.4(3)
C2 Ru C3 C8 . . -120.4(4)
C4 Ru C3 C8 . . 120.2(3)
Cl Ru C3 C8 . . 1.5(3)
Cl Ru C3 C8 8_656 . 89.3(3)
Cl Ru C3 C8 2_675 . -84.1(3)
C2 C3 C4 C5 . . 0.0(3)
C8 C3 C4 C5 . . 178.7(3)
Ru C3 C4 C5 . . -59.79(17)
C2 C3 C4 C9 . . -175.4(3)
C8 C3 C4 C9 . . 3.3(4)
Ru C3 C4 C9 . . 124.8(3)
C2 C3 C4 Ru . . 59.79(18)
C8 C3 C4 Ru . . -121.5(3)
C5 Ru C4 C3 . . -118.6(2)
C1 Ru C4 C3 . . -80.99(17)
C2 Ru C4 C3 . . -37.32(15)
Cl Ru C4 C3 . . 71.86(15)
Cl Ru C4 C3 8_656 . 160.85(13)
Cl Ru C4 C3 2_675 . -81.5(3)
C1 Ru C4 C5 . . 37.62(16)
C2 Ru C4 C5 . . 81.29(17)
C3 Ru C4 C5 . . 118.6(2)
Cl Ru C4 C5 . . -169.53(13)
Cl Ru C4 C5 8_656 . -80.54(15)
Cl Ru C4 C5 2_675 . 37.1(4)
C5 Ru C4 C9 . . 119.3(4)
C1 Ru C4 C9 . . 157.0(3)
C2 Ru C4 C9 . . -159.4(3)
C3 Ru C4 C9 . . -122.1(3)
Cl Ru C4 C9 . . -50.2(3)
Cl Ru C4 C9 8_656 . 38.8(3)
Cl Ru C4 C9 2_675 . 156.4(2)
C2 C1 C5 C4 . . 0.3(3)
C6 C1 C5 C4 . . -179.1(2)
Ru C1 C5 C4 . . 60.43(17)
C2 C1 C5 C10 . . 179.8(2)
C6 C1 C5 C10 . . 0.4(4)
Ru C1 C5 C10 . . -120.0(3)
C2 C1 C5 Ru . . -60.18(17)
C6 C1 C5 Ru . . 120.5(3)
C3 C4 C5 C1 . . -0.2(3)
C9 C4 C5 C1 . . 175.4(2)
Ru C4 C5 C1 . . -60.27(17)
C3 C4 C5 C10 . . -179.7(2)
C9 C4 C5 C10 . . -4.2(4)
Ru C4 C5 C10 . . 120.2(3)
C3 C4 C5 Ru . . 60.12(18)
C9 C4 C5 Ru . . -124.4(3)
C2 Ru C5 C1 . . 37.81(16)
C3 Ru C5 C1 . . 81.21(18)
C4 Ru C5 C1 . . 118.6(2)
Cl Ru C5 C1 . . 139.76(16)
Cl Ru C5 C1 8_656 . -133.92(15)
Cl Ru C5 C1 2_675 . -48.83(18)
C1 Ru C5 C4 . . -118.6(2)
C2 Ru C5 C4 . . -80.82(17)
C3 Ru C5 C4 . . -37.42(16)
Cl Ru C5 C4 . . 21.1(3)
Cl Ru C5 C4 8_656 . 107.45(15)
Cl Ru C5 C4 2_675 . -167.46(12)
C1 Ru C5 C10 . . 121.0(3)
C2 Ru C5 C10 . . 158.8(3)
C3 Ru C5 C10 . . -157.8(3)
C4 Ru C5 C10 . . -120.4(3)
Cl Ru C5 C10 . . -99.3(3)
Cl Ru C5 C10 8_656 . -13.0(2)
Cl Ru C5 C10 2_675 . 72.1(3)
C5 Ru Cl Ru . 7_466 81.26(18)
C1 Ru Cl Ru . 7_466 -177.91(18)
C2 Ru Cl Ru . 7_466 170.52(8)
C3 Ru Cl Ru . 7_466 133.45(8)
C4 Ru Cl Ru . 7_466 95.92(8)
Cl Ru Cl Ru 8_656 7_466 -8.388(18)
Cl Ru Cl Ru 2_675 7_466 -91.693(16)
C5 Ru Cl Ru . 2_675 179.04(17)
C1 Ru Cl Ru . 2_675 -80.13(18)
C2 Ru Cl Ru . 2_675 -91.70(8)
C3 Ru Cl Ru . 2_675 -128.78(8)
C4 Ru Cl Ru . 2_675 -166.30(8)
Cl Ru Cl Ru 8_656 2_675 89.387(18)
Cl Ru Cl Ru 2_675 2_675 6.08(2)
